data_7717701
loop_
_publ_author_name
'Hsieh, Chang-Chih'
'Chen, Chia-Wei'
'Chiang, Ming-Hsi'
'Horng, Yih-Chern'

_publ_section_title
;
 Cu(II)-Mediated Tautomerization for the Pyrazole-Nitrile Coupling
 Reaction
;
_journal_name_full 'Dalton Transactions'
_journal_paper_doi 10.1039/D4DT02904F
_journal_year 2025
_chemical_formula_sum 'C16 H24 Cl2 Cu N8 O8'
_chemical_formula_weight 590.88
_space_group_crystal_system triclinic
_space_group_IT_number 2
_space_group_name_Hall '-P 1'
_space_group_name_H-M_alt 'P -1'
_atom_sites_solution_hydrogens geom
_audit_creation_method SHELXL-2019/1
_audit_update_record
;
2024-12-04 deposited with the CCDC.	2024-12-17 downloaded from the CCDC.
;
_cell_angle_alpha 90.491(4)
_cell_angle_beta 117.756(4)
_cell_angle_gamma 110.978(4)
_cell_formula_units_Z 1
_cell_length_a 8.8912(5)
_cell_length_b 8.8939(6)
_cell_length_c 9.1265(6)
_cell_measurement_reflns_used 2767
_cell_measurement_temperature 150(2)
_cell_measurement_theta_max 28.01
_cell_measurement_theta_min 2.58
_cell_volume 582.75(7)
_computing_cell_refinement 'SAINT (Bruker, 2012)'
_computing_data_collection 'APEX2 (Bruker AXS, 2012)'
_computing_data_reduction 'SAINT (Bruker, 2012)'
_computing_molecular_graphics 'DIAMOND (Brandenburg, 1999)'
_computing_publication_material 'SHELXL-2019/1 (Sheldrick, 2019)'
_computing_structure_refinement 'SHELXL-2019/1 (Sheldrick, 2019)'
_computing_structure_solution 'SHELXL-2019/1 (Sheldrick, 2019)'
_diffrn_ambient_temperature 150(2)
_diffrn_measured_fraction_theta_full 1.000
_diffrn_measured_fraction_theta_max 0.996
_diffrn_measurement_device_type 'Bruker APEX-II CCD'
_diffrn_measurement_method \w
_diffrn_radiation_type MoK\a
_diffrn_radiation_wavelength 0.71073
_diffrn_reflns_av_R_equivalents 0.0440
_diffrn_reflns_av_unetI/netI 0.0453
_diffrn_reflns_Laue_measured_fraction_full 1.000
_diffrn_reflns_Laue_measured_fraction_max 0.996
_diffrn_reflns_limit_h_max 11
_diffrn_reflns_limit_h_min -11
_diffrn_reflns_limit_k_max 11
_diffrn_reflns_limit_k_min -10
_diffrn_reflns_limit_l_max 12
_diffrn_reflns_limit_l_min -11
_diffrn_reflns_number 10047
_diffrn_reflns_point_group_measured_fraction_full 1.000
_diffrn_reflns_point_group_measured_fraction_max 0.996
_diffrn_reflns_theta_full 25.242
_diffrn_reflns_theta_max 28.282
_diffrn_reflns_theta_min 2.581
_exptl_absorpt_coefficient_mu 1.227
_exptl_absorpt_correction_T_max 0.920
_exptl_absorpt_correction_T_min 0.784
_exptl_absorpt_correction_type multi-scan
_exptl_absorpt_process_details 'SADABS (Sheldrick, 2003)'
_exptl_crystal_colour blue-purple
_exptl_crystal_density_diffrn 1.684
_exptl_crystal_description block
_exptl_crystal_F_000 338
_exptl_crystal_size_max 0.120
_exptl_crystal_size_mid 0.080
_exptl_crystal_size_min 0.040
_refine_diff_density_max 0.984
_refine_diff_density_min -1.182
_refine_diff_density_rms 0.104
_refine_ls_extinction_method none
_refine_ls_goodness_of_fit_ref 0.892
_refine_ls_hydrogen_treatment constr
_refine_ls_matrix_type full
_refine_ls_number_parameters 162
_refine_ls_number_reflns 2880
_refine_ls_number_restraints 0
_refine_ls_restrained_S_all 0.892
_refine_ls_R_factor_all 0.0535
_refine_ls_R_factor_gt 0.0418
_refine_ls_shift/su_max 0.000
_refine_ls_shift/su_mean 0.000
_refine_ls_structure_factor_coef Fsqd
_refine_ls_weighting_details 'w=1/[\s^2^(Fo^2^)+(0.1000P)^2^+0.1526P] where P=(Fo^2^+2Fc^2^)/3'
_refine_ls_weighting_scheme calc
_refine_ls_wR_factor_gt 0.1186
_refine_ls_wR_factor_ref 0.1299
_reflns_Friedel_coverage 0.000
_reflns_number_gt 2359
_reflns_number_total 2880
_reflns_threshold_expression 'I > 2\s(I)'
_cod_data_source_file d4dt02904f2.cif
_cod_data_source_block 2d
_cod_database_code 7717701
_shelx_shelxl_version_number 2019/1
_shelx_space_group_comment
;
The symmetry employed for this shelxl refinement is uniquely defined
by the following loop, which should always be used as a source of
symmetry information in preference to the above space-group names.
They are only intended as comments.
;

loop_
_space_group_symop_operation_xyz
'x, y, z'
'-x, -y, -z'

loop_
_atom_site_label
_atom_site_type_symbol
_atom_site_fract_x
_atom_site_fract_y
_atom_site_fract_z
_atom_site_U_iso_or_equiv
_atom_site_adp_type
_atom_site_occupancy
_atom_site_site_symmetry_order
_atom_site_calc_flag
_atom_site_refinement_flags_posn
_atom_site_refinement_flags_adp
_atom_site_refinement_flags_occupancy
_atom_site_disorder_assembly
_atom_site_disorder_group
Cu1 Cu 0.500000 1.000000 0.500000 0.01687(15) Uani 1 2 d S . P . .
Cl1 Cl 0.67744(9) 0.70069(7) 0.70773(8) 0.02321(17) Uani 1 1 d . . . . .
N1 N 0.4042(3) 0.8974(3) 0.2605(3) 0.0190(4) Uani 1 1 d . . . . .
N2 N 0.3314(3) 0.7323(3) 0.2034(3) 0.0200(4) Uani 1 1 d . . . . .
H3 H 0.333362 0.660050 0.268717 0.024 Uiso 1 1 calc R U . . .
O4 O 0.7198(3) 0.5734(2) 0.6599(3) 0.0305(5) Uani 1 1 d . . . . .
O2 O 0.8474(3) 0.8347(3) 0.8329(3) 0.0340(5) Uani 1 1 d . . . . .
O1 O 0.5884(3) 0.7652(2) 0.5603(2) 0.0285(4) Uani 1 1 d . . . . .
O3 O 0.5554(3) 0.6352(3) 0.7747(3) 0.0334(5) Uani 1 1 d . . . . .
C3 C 0.2556(4) 0.6927(3) 0.0339(3) 0.0227(5) Uani 1 1 d . . . . .
C6 C -0.0029(4) 0.7077(3) 0.4825(3) 0.0246(5) Uani 1 1 d . . . . .
H6 H -0.079133 0.629016 0.516199 0.029 Uiso 1 1 calc R U . . .
C7 C -0.0561(4) 0.8012(3) 0.3641(3) 0.0217(5) Uani 1 1 d . . . . .
N4 N 0.0965(3) 0.8946(3) 0.3575(3) 0.0211(4) Uani 1 1 d . . . . .
H7 H 0.098231 0.964856 0.290318 0.025 Uiso 1 1 calc R U . . .
C1 C 0.3714(4) 0.9611(3) 0.1239(3) 0.0246(5) Uani 1 1 d . . . . .
H1 H 0.406412 1.075434 0.124739 0.030 Uiso 1 1 calc R U . . .
C2 C 0.2791(4) 0.8389(4) -0.0208(3) 0.0275(6) Uani 1 1 d . . . . .
H2 H 0.240219 0.853119 -0.133971 0.033 Uiso 1 1 calc R U . . .
C4 C 0.1720(4) 0.5210(4) -0.0621(4) 0.0330(7) Uani 1 1 d . . . . .
H4A H 0.120182 0.444308 -0.004575 0.050 Uiso 1 1 calc R U . . .
H4B H 0.268140 0.496202 -0.068150 0.050 Uiso 1 1 calc R U . . .
H4C H 0.072637 0.509331 -0.177021 0.050 Uiso 1 1 calc R U . . .
N3 N 0.2470(3) 0.8679(3) 0.4662(3) 0.0191(4) Uani 1 1 d . . . . .
C5 C 0.1865(4) 0.7532(3) 0.5422(3) 0.0230(5) Uani 1 1 d . . . . .
H5 H 0.261717 0.708659 0.625447 0.028 Uiso 1 1 calc R U . . .
C8 C -0.2407(4) 0.8067(4) 0.2551(4) 0.0340(7) Uani 1 1 d . . . . .
H8A H -0.256156 0.821965 0.143510 0.051 Uiso 1 1 calc R U . . .
H8B H -0.247274 0.898736 0.308059 0.051 Uiso 1 1 calc R U . . .
H8C H -0.339855 0.703129 0.242264 0.051 Uiso 1 1 calc R U . . .

loop_
_atom_site_aniso_label
_atom_site_aniso_U_11
_atom_site_aniso_U_22
_atom_site_aniso_U_33
_atom_site_aniso_U_23
_atom_site_aniso_U_13
_atom_site_aniso_U_12
Cu1 0.0162(2) 0.0150(2) 0.0159(2) 0.00238(15) 0.00933(17) 0.00110(17)
Cl1 0.0238(3) 0.0176(3) 0.0260(3) 0.0081(2) 0.0123(3) 0.0065(3)
N1 0.0194(10) 0.0150(9) 0.0181(10) 0.0020(8) 0.0100(8) 0.0015(8)
N2 0.0225(11) 0.0155(10) 0.0185(10) 0.0039(8) 0.0107(8) 0.0034(9)
O4 0.0370(12) 0.0229(10) 0.0405(11) 0.0125(9) 0.0246(10) 0.0141(9)
O2 0.0275(11) 0.0239(10) 0.0319(11) 0.0039(8) 0.0069(9) 0.0024(9)
O1 0.0326(11) 0.0198(9) 0.0264(10) 0.0094(8) 0.0110(8) 0.0091(8)
O3 0.0362(12) 0.0333(11) 0.0400(12) 0.0165(9) 0.0266(10) 0.0134(10)
C3 0.0214(12) 0.0229(13) 0.0181(11) 0.0001(10) 0.0066(10) 0.0079(11)
C6 0.0224(13) 0.0218(13) 0.0269(13) 0.0051(10) 0.0158(11) 0.0016(11)
C7 0.0195(12) 0.0176(11) 0.0253(12) 0.0002(10) 0.0127(10) 0.0030(10)
N4 0.0200(11) 0.0170(10) 0.0243(10) 0.0067(8) 0.0115(9) 0.0048(9)
C1 0.0307(14) 0.0216(12) 0.0217(12) 0.0068(10) 0.0153(11) 0.0079(11)
C2 0.0338(15) 0.0300(14) 0.0184(12) 0.0060(11) 0.0140(11) 0.0117(13)
C4 0.0380(17) 0.0251(14) 0.0257(13) -0.0021(11) 0.0105(12) 0.0102(13)
N3 0.0174(10) 0.0167(10) 0.0192(10) 0.0038(8) 0.0096(8) 0.0023(8)
C5 0.0237(13) 0.0226(12) 0.0186(11) 0.0045(10) 0.0114(10) 0.0043(11)
C8 0.0238(14) 0.0325(15) 0.0431(17) 0.0051(13) 0.0150(13) 0.0113(13)

loop_
_atom_type_symbol
_atom_type_description
_atom_type_scat_dispersion_real
_atom_type_scat_dispersion_imag
_atom_type_scat_source
C C 0.0033 0.0016 'International Tables Vol C Tables 4.2.6.8 and 6.1.1.4'
H H 0.0000 0.0000 'International Tables Vol C Tables 4.2.6.8 and 6.1.1.4'
N N 0.0061 0.0033 'International Tables Vol C Tables 4.2.6.8 and 6.1.1.4'
O O 0.0106 0.0060 'International Tables Vol C Tables 4.2.6.8 and 6.1.1.4'
Cl Cl 0.1484 0.1585 'International Tables Vol C Tables 4.2.6.8 and 6.1.1.4'
Cu Cu 0.3201 1.2651 'International Tables Vol C Tables 4.2.6.8 and 6.1.1.4'

loop_
_geom_angle_atom_site_label_1
_geom_angle_atom_site_label_2
_geom_angle_atom_site_label_3
_geom_angle
_geom_angle_site_symmetry_1
_geom_angle_site_symmetry_3
_geom_angle_publ_flag
N3 Cu1 N3 180.0 . 2_676 ?
N3 Cu1 N1 88.08(9) . . ?
N3 Cu1 N1 91.92(9) 2_676 . ?
N3 Cu1 N1 91.92(9) . 2_676 ?
N3 Cu1 N1 88.08(9) 2_676 2_676 ?
N1 Cu1 N1 180.0 . 2_676 ?
N3 Cu1 O1 91.70(8) . . ?
N3 Cu1 O1 88.30(8) 2_676 . ?
N1 Cu1 O1 82.59(8) . . ?
N1 Cu1 O1 97.41(8) 2_676 . ?
O3 Cl1 O4 109.85(13) . . ?
O3 Cl1 O2 110.05(14) . . ?
O4 Cl1 O2 109.83(13) . . ?
O3 Cl1 O1 109.76(13) . . ?
O4 Cl1 O1 109.41(12) . . ?
O2 Cl1 O1 107.91(12) . . ?
C1 N1 N2 105.3(2) . . ?
C1 N1 Cu1 131.17(18) . . ?
N2 N1 Cu1 122.89(16) . . ?
C3 N2 N1 111.6(2) . . ?
C3 N2 H3 124.2 . . ?
N1 N2 H3 124.2 . . ?
Cl1 O1 Cu1 137.58(12) . . ?
N2 C3 C2 106.3(2) . . ?
N2 C3 C4 123.3(3) . . ?
C2 C3 C4 130.4(3) . . ?
C7 C6 C5 105.5(2) . . ?
C7 C6 H6 127.2 . . ?
C5 C6 H6 127.2 . . ?
N4 C7 C6 106.6(2) . . ?
N4 C7 C8 122.4(3) . . ?
C6 C7 C8 131.0(3) . . ?
C7 N4 N3 112.0(2) . . ?
C7 N4 H7 124.0 . . ?
N3 N4 H7 124.0 . . ?
N1 C1 C2 111.2(2) . . ?
N1 C1 H1 124.4 . . ?
C2 C1 H1 124.4 . . ?
C3 C2 C1 105.6(2) . . ?
C3 C2 H2 127.2 . . ?
C1 C2 H2 127.2 . . ?
C3 C4 H4A 109.5 . . ?
C3 C4 H4B 109.5 . . ?
H4A C4 H4B 109.5 . . ?
C3 C4 H4C 109.5 . . ?
H4A C4 H4C 109.5 . . ?
H4B C4 H4C 109.5 . . ?
C5 N3 N4 105.4(2) . . ?
C5 N3 Cu1 132.53(18) . . ?
N4 N3 Cu1 121.85(16) . . ?
N3 C5 C6 110.5(2) . . ?
N3 C5 H5 124.8 . . ?
C6 C5 H5 124.8 . . ?
C7 C8 H8A 109.5 . . ?
C7 C8 H8B 109.5 . . ?
H8A C8 H8B 109.5 . . ?
C7 C8 H8C 109.5 . . ?
H8A C8 H8C 109.5 . . ?
H8B C8 H8C 109.5 . . ?

loop_
_geom_bond_atom_site_label_1
_geom_bond_atom_site_label_2
_geom_bond_distance
_geom_bond_site_symmetry_2
_geom_bond_publ_flag
Cu1 N3 1.997(2) . ?
Cu1 N3 1.997(2) 2_676 ?
Cu1 N1 2.002(2) . ?
Cu1 N1 2.002(2) 2_676 ?
Cu1 O1 2.4647(18) . ?
Cl1 O3 1.436(2) . ?
Cl1 O4 1.437(2) . ?
Cl1 O2 1.445(2) . ?
Cl1 O1 1.4536(19) . ?
N1 C1 1.324(3) . ?
N1 N2 1.356(3) . ?
N2 C3 1.349(3) . ?
N2 H3 0.8800 . ?
C3 C2 1.378(4) . ?
C3 C4 1.486(4) . ?
C6 C7 1.379(4) . ?
C6 C5 1.397(4) . ?
C6 H6 0.9500 . ?
C7 N4 1.343(4) . ?
C7 C8 1.491(4) . ?
N4 N3 1.352(3) . ?
N4 H7 0.8800 . ?
C1 C2 1.388(4) . ?
C1 H1 0.9500 . ?
C2 H2 0.9500 . ?
C4 H4A 0.9800 . ?
C4 H4B 0.9800 . ?
C4 H4C 0.9800 . ?
N3 C5 1.334(3) . ?
C5 H5 0.9500 . ?
C8 H8A 0.9800 . ?
C8 H8B 0.9800 . ?
C8 H8C 0.9800 . ?

loop_
_geom_torsion_atom_site_label_1
_geom_torsion_atom_site_label_2
_geom_torsion_atom_site_label_3
_geom_torsion_atom_site_label_4
_geom_torsion
_geom_torsion_site_symmetry_1
_geom_torsion_site_symmetry_2
_geom_torsion_site_symmetry_3
_geom_torsion_site_symmetry_4
_geom_torsion_publ_flag
C1 N1 N2 C3 0.6(3) . . . . ?
Cu1 N1 N2 C3 172.26(17) . . . . ?
O3 Cl1 O1 Cu1 70.2(2) . . . . ?
O4 Cl1 O1 Cu1 -169.23(16) . . . . ?
O2 Cl1 O1 Cu1 -49.8(2) . . . . ?
N1 N2 C3 C2 -0.6(3) . . . . ?
N1 N2 C3 C4 177.7(2) . . . . ?
C5 C6 C7 N4 0.1(3) . . . . ?
C5 C6 C7 C8 179.0(3) . . . . ?
C6 C7 N4 N3 -0.4(3) . . . . ?
C8 C7 N4 N3 -179.4(2) . . . . ?
N2 N1 C1 C2 -0.3(3) . . . . ?
Cu1 N1 C1 C2 -171.04(19) . . . . ?
N2 C3 C2 C1 0.4(3) . . . . ?
C4 C3 C2 C1 -177.7(3) . . . . ?
N1 C1 C2 C3 0.0(3) . . . . ?
C7 N4 N3 C5 0.5(3) . . . . ?
C7 N4 N3 Cu1 -175.17(16) . . . . ?
N4 N3 C5 C6 -0.4(3) . . . . ?
Cu1 N3 C5 C6 174.60(18) . . . . ?
C7 C6 C5 N3 0.2(3) . . . . ?
